data_4501611
loop_
_publ_author_name
'Hu, Jin-Song'
'Shang, Yong-Jia'
'Yao, Xiao-qiang'
'Qin, Ling'
'Li, Yi-Zhi'
'Guo, Zi-Jian'
'Zheng, He-Gen'
'Xue, Zi-Ling'

_publ_section_title
;
 Syntheses, Structures, and Photoluminescence of Five New
 Metal&#x2212;Organic Frameworks Based on Flexible Tetrapyridines and
 Aromatic Polycarboxylate Acids
;
_journal_issue 6
_journal_name_full 'Crystal Growth &amp; Design'
_journal_page_first 2676
_journal_paper_doi 10.1021/cg1001557
_journal_volume 10
_journal_year 2010
_chemical_formula_moiety 'C44 H38 Cd2 N5 O13'
_chemical_formula_sum 'C44 H38 Cd2 N5 O13'
_chemical_formula_weight 1069.59
_chemical_name_systematic
; 
 ? 
;
_space_group_IT_number 73
_symmetry_cell_setting orthorhombic
_symmetry_space_group_name_Hall '-I 2b 2c'
_symmetry_space_group_name_H-M 'I b c a'
_atom_sites_solution_hydrogens geom
_atom_sites_solution_primary direct
_atom_sites_solution_secondary difmap
_audit_creation_method SHELXL-97
_cell_angle_alpha 90.00
_cell_angle_beta 90.00
_cell_angle_gamma 90.00
_cell_formula_units_Z 8
_cell_length_a 14.5739(11)
_cell_length_b 20.8969(15)
_cell_length_c 32.497(3)
_cell_measurement_reflns_used 8109
_cell_measurement_temperature 293(2)
_cell_measurement_theta_max 28.3
_cell_measurement_theta_min 2.32
_cell_volume 9896.9(14)
_computing_cell_refinement 'SMART (Bruker, 2000)'
_computing_data_collection 'SMART (Bruker, 2000)'
_computing_data_reduction 'SAINT (Bruker, 2000)'
_computing_molecular_graphics SHELXTL
_computing_publication_material SHELXTL
_computing_structure_refinement 'SHELXL-97 (Sheldrick, 1997)'
_computing_structure_solution 'SHELXS-97 (Sheldrick, 1990)'
_diffrn_ambient_temperature 293(2)
_diffrn_measured_fraction_theta_full 0.999
_diffrn_measured_fraction_theta_max 0.999
_diffrn_measurement_device_type 'CCD area detector'
_diffrn_radiation_monochromator graphite
_diffrn_radiation_source 'fine-focus sealed tube'
_diffrn_radiation_type MoK\a
_diffrn_radiation_wavelength 0.71073
_diffrn_reflns_av_R_equivalents 0.0620
_diffrn_reflns_av_sigmaI/netI 0.0341
_diffrn_reflns_limit_h_max 17
_diffrn_reflns_limit_h_min -13
_diffrn_reflns_limit_k_max 24
_diffrn_reflns_limit_k_min -22
_diffrn_reflns_limit_l_max 38
_diffrn_reflns_limit_l_min -38
_diffrn_reflns_number 23365
_diffrn_reflns_theta_full 25.00
_diffrn_reflns_theta_max 25.00
_diffrn_reflns_theta_min 2.12
_exptl_absorpt_coefficient_mu 0.922
_exptl_absorpt_correction_T_max 0.816
_exptl_absorpt_correction_T_min 0.758
_exptl_absorpt_correction_type multi-scan
_exptl_absorpt_process_details 'SADABS; Bruker, 2000'
_exptl_crystal_colour colorless
_exptl_crystal_density_diffrn 1.436
_exptl_crystal_density_method 'not measured'
_exptl_crystal_description block
_exptl_crystal_F_000 4296
_exptl_crystal_size_max 0.31
_exptl_crystal_size_mid 0.25
_exptl_crystal_size_min 0.22
_refine_diff_density_max 0.662
_refine_diff_density_min -0.433
_refine_diff_density_rms 0.077
_refine_ls_extinction_method none
_refine_ls_goodness_of_fit_ref 1.181
_refine_ls_hydrogen_treatment constr
_refine_ls_matrix_type full
_refine_ls_number_parameters 290
_refine_ls_number_reflns 4369
_refine_ls_number_restraints 4
_refine_ls_restrained_S_all 1.186
_refine_ls_R_factor_all 0.0402
_refine_ls_R_factor_gt 0.0381
_refine_ls_shift/su_max 0.005
_refine_ls_shift/su_mean 0.000
_refine_ls_structure_factor_coef Fsqd
_refine_ls_weighting_details 'calc w=1/[\s^2^(Fo^2^)+(0.0355P)^2^+23.8128P] where P=(Fo^2^+2Fc^2^)/3'
_refine_ls_weighting_scheme calc
_refine_ls_wR_factor_gt 0.0963
_refine_ls_wR_factor_ref 0.0977
_reflns_number_gt 4085
_reflns_number_total 4369
_reflns_threshold_expression >2sigma(I)
_cod_data_source_file cg1001557_si_002.cif
_cod_data_source_block 1
_cod_original_cell_volume 9896.9(13)
_cod_database_code 4501611

loop_
_symmetry_equiv_pos_as_xyz
'x, y, z'
'-x+1/2, -y, z+1/2'
'-x, y+1/2, -z+1/2'
'x+1/2, -y+1/2, -z'
'x+1/2, y+1/2, z+1/2'
'-x+1, -y+1/2, z+1'
'-x+1/2, y+1, -z+1'
'x+1, -y+1, -z+1/2'
'-x, -y, -z'
'x-1/2, y, -z-1/2'
'x, -y-1/2, z-1/2'
'-x-1/2, y-1/2, z'
'-x+1/2, -y+1/2, -z+1/2'
'x, y+1/2, -z'
'x+1/2, -y, z'
'-x, y, z+1/2'

loop_
_atom_site_label
_atom_site_type_symbol
_atom_site_fract_x
_atom_site_fract_y
_atom_site_fract_z
_atom_site_U_iso_or_equiv
_atom_site_adp_type
_atom_site_occupancy
_atom_site_symmetry_multiplicity
_atom_site_calc_flag
_atom_site_refinement_flags
C1 C 0.18805(18) 0.07178(11) 0.60768(7) 0.0411(6) Uani 1 1 d .
C2 C 0.23361(18) 0.00660(11) 0.60762(7) 0.0400(6) Uani 1 1 d .
C3 C 0.32771(19) 0.00048(11) 0.60865(8) 0.0441(6) Uani 1 1 d .
H3 H 0.3642 0.0369 0.6103 0.053 Uiso 1 1 calc R
C4 C 0.36886(18) -0.05957(11) 0.60718(8) 0.0427(6) Uani 1 1 d U
H4 H 0.4324 -0.0633 0.6081 0.051 Uiso 1 1 calc R
C5 C 0.31448(17) -0.11365(10) 0.60435(6) 0.0356(5) Uani 1 1 d U
C6 C 0.21982(18) -0.10719(11) 0.60320(8) 0.0471(7) Uani 1 1 d .
H6 H 0.1832 -0.1435 0.6011 0.057 Uiso 1 1 calc R
C7 C 0.17938(19) -0.04805(12) 0.60505(8) 0.0478(7) Uani 1 1 d .
H7 H 0.1158 -0.0444 0.6046 0.057 Uiso 1 1 calc R
C8 C 0.35539(17) -0.17970(10) 0.60205(7) 0.0347(6) Uani 1 1 d .
C9 C 0.0610(3) 0.15555(16) 0.69779(9) 0.0691(9) Uani 1 1 d .
H9 H 0.0303 0.1216 0.6855 0.083 Uiso 1 1 calc R
C10 C 0.0585(3) 0.15954(18) 0.74037(9) 0.0754(10) Uani 1 1 d .
H10 H 0.0285 0.1288 0.7561 0.090 Uiso 1 1 calc R
C11 C 0.1018(2) 0.21045(19) 0.75840(9) 0.0660(9) Uani 1 1 d .
C12 C 0.1471(2) 0.25303(19) 0.73426(9) 0.0754(10) Uani 1 1 d .
H12 H 0.1778 0.2877 0.7458 0.090 Uiso 1 1 calc R
C13 C 0.1464(2) 0.24380(16) 0.69266(9) 0.0685(9) Uani 1 1 d .
H13 H 0.1783 0.2729 0.6764 0.082 Uiso 1 1 calc R
C14 C 0.0376(3) 0.1967(2) 0.82617(9) 0.0839(12) Uani 1 1 d .
H14A H 0.0640 0.1634 0.8432 0.101 Uiso 1 1 calc R
H14B H -0.0117 0.1780 0.8101 0.101 Uiso 1 1 calc R
C15 C 0.0000 0.2500 0.85314(10) 0.0689(14) Uani 1 2 d S
C16 C 0.0770(2) 0.2765(2) 0.87962(9) 0.0845(11) Uani 1 1 d .
H16A H 0.1053 0.2423 0.8952 0.101 Uiso 1 1 calc R
H16B H 0.1236 0.2959 0.8623 0.101 Uiso 1 1 calc R
C17 C 0.0597(2) 0.32105(14) 0.94789(8) 0.0563(8) Uani 1 1 d .
C18 C 0.0082(2) 0.35854(15) 0.97310(8) 0.0692(9) Uani 1 1 d .
H18 H -0.0356 0.3861 0.9621 0.083 Uiso 1 1 calc R
C19 C 0.0215(2) 0.35533(14) 1.01517(8) 0.0591(8) Uani 1 1 d .
H19 H -0.0145 0.3812 1.0320 0.071 Uiso 1 1 calc R
C20 C 0.13286(19) 0.28167(14) 1.00731(8) 0.0536(7) Uani 1 1 d .
H20 H 0.1757 0.2541 1.0189 0.064 Uiso 1 1 calc R
C21 C 0.1256(2) 0.28285(17) 0.96506(8) 0.0613(8) Uani 1 1 d .
H21 H 0.1644 0.2584 0.9487 0.074 Uiso 1 1 calc R
C23 C 0.2500 0.9219(4) 0.5000 0.113(2) Uani 1 2 d S
C22 C 0.1622(5) 1.0135(3) 0.49892(18) 0.278(3) Uani 1 1 d .
H22A H 0.1206 0.9860 0.4843 0.417 Uiso 1 1 calc R
H22B H 0.1658 1.0541 0.4852 0.417 Uiso 1 1 calc R
H22C H 0.1404 1.0196 0.5265 0.417 Uiso 1 1 calc R
Cd1 Cd 0.101821(11) 0.187179(7) 0.602962(5) 0.03071(5) Uani 1 1 d U
N1 N 0.10319(15) 0.19589(10) 0.67373(7) 0.0475(6) Uani 1 1 d .
N2 N 0.08247(15) 0.31753(9) 1.03269(6) 0.0402(5) Uani 1 1 d .
N3 N 0.2500 0.9851(2) 0.5000 0.1068(19) Uani 1 2 d S
O1 O 0.10283(13) 0.07438(9) 0.60842(7) 0.0567(5) Uani 1 1 d U
O2 O 0.23748(15) 0.12029(8) 0.60654(7) 0.0646(6) Uani 1 1 d U
O3 O 0.30275(13) -0.22584(7) 0.59684(5) 0.0470(5) Uani 1 1 d .
O4 O 0.44036(15) -0.18662(7) 0.60603(5) 0.047 Uani 1 1 d .
O5 O 0.10583(16) 0.22217(17) 0.79951(7) 0.1010(10) Uani 1 1 d .
O6 O 0.03939(19) 0.32386(13) 0.90733(6) 0.0892(8) Uani 1 1 d .
O7 O 0.2953(5) 0.8806(3) 0.4995(2) 0.127(2) Uani 0.50 1 d P

loop_
_atom_site_aniso_label
_atom_site_aniso_U_11
_atom_site_aniso_U_22
_atom_site_aniso_U_33
_atom_site_aniso_U_23
_atom_site_aniso_U_13
_atom_site_aniso_U_12
C1 0.0553(14) 0.0308(11) 0.0373(12) -0.0017(9) 0.0011(10) 0.0124(11)
C2 0.0529(14) 0.0268(10) 0.0403(12) -0.0011(9) 0.0014(10) 0.0051(11)
C3 0.0476(13) 0.0244(10) 0.0603(15) -0.0007(10) -0.0004(12) -0.0050(10)
C4 0.0395(11) 0.0319(10) 0.0567(14) 0.0008(10) -0.0025(11) 0.0039(9)
C5 0.0439(12) 0.0260(9) 0.0370(11) 0.0018(8) 0.0031(10) 0.0031(9)
C6 0.0447(14) 0.0274(11) 0.0693(17) -0.0018(11) 0.0012(12) 0.0014(11)
C7 0.0402(13) 0.0350(12) 0.0682(16) -0.0031(11) 0.0021(12) 0.0045(11)
C8 0.0397(12) 0.0305(10) 0.0339(11) 0.0024(8) 0.0046(9) 0.0102(10)
C9 0.098(2) 0.0648(18) 0.0446(15) -0.0083(14) 0.0092(16) -0.0057(19)
C10 0.095(2) 0.086(2) 0.0447(16) 0.0019(16) 0.0105(16) 0.000(2)
C11 0.0529(16) 0.105(2) 0.0399(15) -0.0185(16) 0.0006(12) 0.0151(16)
C12 0.072(2) 0.102(2) 0.0525(16) -0.0277(17) -0.0018(15) -0.007(2)
C13 0.081(2) 0.0747(19) 0.0500(15) -0.0073(15) -0.0061(15) -0.0083(18)
C14 0.078(2) 0.141(3) 0.0325(14) -0.0107(17) 0.0088(15) 0.011(2)
C15 0.068(3) 0.115(4) 0.0239(17) 0.000 0.000 0.026(3)
C16 0.080(2) 0.137(3) 0.0362(14) -0.0195(18) -0.0106(15) 0.042(2)
C17 0.0628(17) 0.0730(18) 0.0330(13) -0.0016(12) -0.0066(13) 0.0095(15)
C18 0.094(2) 0.0767(18) 0.0369(13) -0.0004(13) -0.0073(14) 0.0431(17)
C19 0.0789(19) 0.0591(15) 0.0393(13) -0.0041(12) 0.0024(13) 0.0241(15)
C20 0.0482(14) 0.0732(17) 0.0395(13) -0.0053(13) -0.0033(12) 0.0118(14)
C21 0.0535(15) 0.096(2) 0.0342(13) -0.0112(14) -0.0018(12) 0.0221(16)
C23 0.114(5) 0.165(6) 0.060(3) 0.000 0.017(3) 0.000
C22 0.427(8) 0.337(6) 0.071(3) -0.015(4) -0.014(5) 0.302(6)
Cd1 0.04137(10) 0.02253(8) 0.02822(9) -0.00061(5) -0.00017(6) 0.00158(6)
N1 0.0618(14) 0.0459(11) 0.0347(11) -0.0016(9) -0.0019(9) 0.0110(10)
N2 0.0451(11) 0.0420(11) 0.0335(10) 0.0002(8) -0.0001(9) -0.0031(9)
N3 0.174(5) 0.094(3) 0.052(2) 0.000 0.003(3) 0.000
O1 0.0544(10) 0.0301(7) 0.0856(14) -0.0054(9) -0.0029(9) 0.0121(7)
O2 0.0604(9) 0.0258(8) 0.1076(16) 0.0029(9) 0.0075(11) 0.0068(7)
O3 0.0560(10) 0.0267(7) 0.0582(10) -0.0025(7) -0.0038(8) 0.0023(8)
O4 0.056 0.029 0.056 0.006 0.009 0.004
O5 0.0734(15) 0.191(3) 0.0388(11) -0.0347(15) 0.0121(10) -0.0164(16)
O6 0.1069(17) 0.1289(19) 0.0317(9) -0.0123(11) -0.0159(11) 0.0587(15)
O7 0.143(6) 0.129(5) 0.111(4) 0.008(4) 0.015(5) 0.048(4)

loop_
_atom_type_symbol
_atom_type_description
_atom_type_scat_dispersion_real
_atom_type_scat_dispersion_imag
_atom_type_scat_source
C C 0.0033 0.0016 'International Tables Vol C Tables 4.2.6.8 and 6.1.1.4'
H H 0.0000 0.0000 'International Tables Vol C Tables 4.2.6.8 and 6.1.1.4'
N N 0.0061 0.0033 'International Tables Vol C Tables 4.2.6.8 and 6.1.1.4'
O O 0.0106 0.0060 'International Tables Vol C Tables 4.2.6.8 and 6.1.1.4'
Cd Cd -0.8075 1.2024 'International Tables Vol C Tables 4.2.6.8 and 6.1.1.4'

loop_
_geom_angle_atom_site_label_1
_geom_angle_atom_site_label_2
_geom_angle_atom_site_label_3
_geom_angle
_geom_angle_site_symmetry_1
_geom_angle_site_symmetry_3
O1 C1 O2 122.9(2) . .
O1 C1 C2 118.5(2) . .
O2 C1 C2 118.6(2) . .
C3 C2 C7 119.4(2) . .
C3 C2 C1 121.3(2) . .
C7 C2 C1 119.3(2) . .
C2 C3 C4 120.8(2) . .
C2 C3 H3 119.6 . .
C4 C3 H3 119.6 . .
C5 C4 C3 119.5(2) . .
C5 C4 H4 120.3 . .
C3 C4 H4 120.3 . .
C4 C5 C6 119.5(2) . .
C4 C5 C8 121.7(2) . .
C6 C5 C8 118.8(2) . .
C7 C6 C5 121.0(2) . .
C7 C6 H6 119.5 . .
C5 C6 H6 119.5 . .
C6 C7 C2 119.9(2) . .
C6 C7 H7 120.0 . .
C2 C7 H7 120.0 . .
O3 C8 O4 122.3(2) . .
O3 C8 C5 118.2(2) . .
O4 C8 C5 119.5(2) . .
N1 C9 C10 124.9(3) . .
N1 C9 H9 117.6 . .
C10 C9 H9 117.6 . .
C11 C10 C9 117.5(3) . .
C11 C10 H10 121.2 . .
C9 C10 H10 121.2 . .
C12 C11 O5 115.4(3) . .
C12 C11 C10 119.1(3) . .
O5 C11 C10 125.5(3) . .
C11 C12 C13 118.4(3) . .
C11 C12 H12 120.8 . .
C13 C12 H12 120.8 . .
N1 C13 C12 124.5(3) . .
N1 C13 H13 117.8 . .
C12 C13 H13 117.8 . .
O5 C14 C15 109.2(3) . .
O5 C14 H14A 109.8 . .
C15 C14 H14A 109.8 . .
O5 C14 H14B 109.8 . .
C15 C14 H14B 109.8 . .
H14A C14 H14B 108.3 . .
C16 C15 C16 111.0(3) . 6_454
C16 C15 C14 109.0(2) . 6_454
C16 C15 C14 109.2(2) 6_454 6_454
C16 C15 C14 109.2(2) . .
C16 C15 C14 109.0(2) 6_454 .
C14 C15 C14 109.5(3) 6_454 .
O6 C16 C15 108.8(3) . .
O6 C16 H16A 109.9 . .
C15 C16 H16A 109.9 . .
O6 C16 H16B 109.9 . .
C15 C16 H16B 109.9 . .
H16A C16 H16B 108.3 . .
O6 C17 C18 116.2(3) . .
O6 C17 C21 125.2(3) . .
C18 C17 C21 118.6(3) . .
C17 C18 C19 119.4(3) . .
C17 C18 H18 120.3 . .
C19 C18 H18 120.3 . .
N2 C19 C18 123.4(3) . .
N2 C19 H19 118.3 . .
C18 C19 H19 118.3 . .
N2 C20 C21 124.3(3) . .
N2 C20 H20 117.8 . .
C21 C20 H20 117.8 . .
C17 C21 C20 118.1(3) . .
C17 C21 H21 121.0 . .
C20 C21 H21 121.0 . .
O7 C23 O7 74.9(10) 7_545 .
O7 C23 N3 142.6(5) 7_545 .
O7 C23 N3 142.6(5) . .
N3 C22 H22A 109.5 . .
N3 C22 H22B 109.5 . .
H22A C22 H22B 109.5 . .
N3 C22 H22C 109.5 . .
H22A C22 H22C 109.5 . .
H22B C22 H22C 109.5 . .
O3 Cd1 N2 91.27(7) 12_665 11_565
O3 Cd1 N1 91.07(7) 12_665 .
N2 Cd1 N1 173.15(8) 11_565 .
O3 Cd1 O4 127.76(6) 12_665 15_455
N2 Cd1 O4 85.38(7) 11_565 15_455
N1 Cd1 O4 88.10(7) . 15_455
O3 Cd1 O1 142.35(6) 12_665 .
N2 Cd1 O1 91.87(7) 11_565 .
N1 Cd1 O1 90.21(7) . .
O4 Cd1 O1 89.89(6) 15_455 .
O3 Cd1 O2 88.09(6) 12_665 .
N2 Cd1 O2 97.05(7) 11_565 .
N1 Cd1 O2 89.46(7) . .
O4 Cd1 O2 144.09(6) 15_455 .
O1 Cd1 O2 54.29(6) . .
C9 N1 C13 115.6(3) . .
C9 N1 Cd1 122.86(19) . .
C13 N1 Cd1 121.55(19) . .
C19 N2 C20 116.1(2) . .
C19 N2 Cd1 122.43(17) . 11_566
C20 N2 Cd1 121.43(17) . 11_566
C23 N3 C22 114.8(4) . 7_545
C23 N3 C22 114.8(4) . .
C22 N3 C22 130.3(8) 7_545 .
C1 O1 Cd1 92.77(15) . .
C1 O2 Cd1 89.94(16) . .
C8 O3 Cd1 103.19(15) . 12_655
C8 O4 Cd1 169.49(15) . 15
C11 O5 C14 120.0(3) . .
C17 O6 C16 119.6(3) . .
C23 O7 O7 52.6(5) . 7_545

loop_
_geom_bond_atom_site_label_1
_geom_bond_atom_site_label_2
_geom_bond_distance
_geom_bond_site_symmetry_2
C1 O1 1.244(3) .
C1 O2 1.244(3) .
C1 C2 1.515(3) .
C2 C3 1.378(4) .
C2 C7 1.391(4) .
C3 C4 1.392(3) .
C3 H3 0.9300 .
C4 C5 1.383(3) .
C4 H4 0.9300 .
C5 C6 1.387(4) .
C5 C8 1.505(3) .
C6 C7 1.371(3) .
C6 H6 0.9300 .
C7 H7 0.9300 .
C8 O3 1.244(3) .
C8 O4 1.253(3) .
C9 N1 1.304(4) .
C9 C10 1.387(4) .
C9 H9 0.9300 .
C10 C11 1.369(5) .
C10 H10 0.9300 .
C11 C12 1.357(5) .
C11 O5 1.360(4) .
C12 C13 1.366(4) .
C12 H12 0.9300 .
C13 N1 1.334(4) .
C13 H13 0.9300 .
C14 O5 1.423(4) .
C14 C15 1.519(4) .
C14 H14A 0.9700 .
C14 H14B 0.9700 .
C15 C16 1.519(4) .
C15 C16 1.519(4) 6_454
C15 C14 1.519(4) 6_454
C16 O6 1.445(4) .
C16 H16A 0.9700 .
C16 H16B 0.9700 .
C17 O6 1.352(3) .
C17 C18 1.360(4) .
C17 C21 1.368(4) .
C18 C19 1.383(4) .
C18 H18 0.9300 .
C19 N2 1.318(3) .
C19 H19 0.9300 .
C20 N2 1.335(3) .
C20 C21 1.377(4) .
C20 H20 0.9300 .
C21 H21 0.9300 .
C23 O7 1.087(8) 7_545
C23 O7 1.087(8) .
C23 N3 1.321(9) .
C22 N3 1.411(6) .
C22 H22A 0.9600 .
C22 H22B 0.9600 .
C22 H22C 0.9600 .
Cd1 O3 2.2972(17) 12_665
Cd1 N2 2.303(2) 11_565
Cd1 N1 2.307(2) .
Cd1 O4 2.355(2) 15_455
Cd1 O1 2.3639(18) .
Cd1 O2 2.424(2) .
N2 Cd1 2.303(2) 11_566
N3 C22 1.411(6) 7_545
O3 Cd1 2.2972(17) 12_655
O4 Cd1 2.355(2) 15
O7 O7 1.321(14) 7_545
